data_4088234
loop_
_publ_author_name
'Xiang, Li'
'Xie, Zuowei'

_publ_section_title
;
 Tantallacarborane Mediated Consecutive C--C and C--N Coupling Reactions
 of Alkyl Isonitriles: A Facile Route to N-Heterocycles
;
_journal_issue 2
_journal_name_full Organometallics
_journal_page_first 233
_journal_paper_doi 10.1021/acs.organomet.5b00953
_journal_volume 35
_journal_year 2016
_chemical_formula_sum 'C14 H40 B9 N2 Si Ta'
_chemical_formula_weight 542.81
_space_group_IT_number 14
_space_group_name_Hall '-P 2ybc'
_space_group_name_H-M_alt 'P 1 21/c 1'
_symmetry_cell_setting monoclinic
_symmetry_space_group_name_H-M 'P 1 21/c 1'
_atom_sites_solution_hydrogens geom
_atom_sites_solution_primary direct
_atom_sites_solution_secondary difmap
_audit_creation_method SHELXL-97
_cell_angle_alpha 90.00
_cell_angle_beta 99.7090(10)
_cell_angle_gamma 90.00
_cell_formula_units_Z 4
_cell_length_a 13.4524(6)
_cell_length_b 9.4903(5)
_cell_length_c 19.0580(10)
_cell_measurement_reflns_used 462
_cell_measurement_temperature 296(2)
_cell_measurement_theta_max 15
_cell_measurement_theta_min 15
_cell_volume 2398.2(2)
_computing_cell_refinement 'BRUKER KAPPA APEXII DUO DIFFRACTOMETER'
_computing_data_collection 'BRUKER KAPPA APEXII DUO DIFFRACTOMETER'
_computing_data_reduction 'BRUKER KAPPA APEXII DUO DIFFRACTOMETER'
_computing_molecular_graphics 'SIEMENS SHELXTL'
_computing_publication_material 'SIEMENS SHELXTL'
_computing_structure_refinement 'SHELXL-97 (Sheldrick, 2008)'
_computing_structure_solution 'SHELXS-97 (Sheldrick, 2008)'
_diffrn_ambient_temperature 296(2)
_diffrn_measured_fraction_theta_full 0.997
_diffrn_measured_fraction_theta_max 0.997
_diffrn_measurement_device_type 'BRUKER KAPPA APEXII DUO DIFFRACTOMETER'
_diffrn_measurement_method 'PHI & OMEGA SCAN'
_diffrn_radiation_monochromator graphite
_diffrn_radiation_source 'fine-focus sealed tube'
_diffrn_radiation_type MoK\a
_diffrn_radiation_wavelength 0.71073
_diffrn_reflns_av_R_equivalents 0.0699
_diffrn_reflns_av_sigmaI/netI 0.0479
_diffrn_reflns_limit_h_max 13
_diffrn_reflns_limit_h_min -16
_diffrn_reflns_limit_k_max 11
_diffrn_reflns_limit_k_min -11
_diffrn_reflns_limit_l_max 22
_diffrn_reflns_limit_l_min -22
_diffrn_reflns_number 21838
_diffrn_reflns_theta_full 25.25
_diffrn_reflns_theta_max 25.25
_diffrn_reflns_theta_min 2.40
_exptl_absorpt_coefficient_mu 4.636
_exptl_absorpt_correction_T_max 0.7456
_exptl_absorpt_correction_T_min 0.4796
_exptl_absorpt_correction_type multi-scan
_exptl_crystal_colour orange
_exptl_crystal_density_diffrn 1.503
_exptl_crystal_density_method 'not measured'
_exptl_crystal_description block
_exptl_crystal_F_000 1080
_exptl_crystal_size_max 0.50
_exptl_crystal_size_mid 0.40
_exptl_crystal_size_min 0.30
_refine_diff_density_max 1.078
_refine_diff_density_min -0.541
_refine_diff_density_rms 0.120
_refine_ls_extinction_method none
_refine_ls_goodness_of_fit_ref 1.100
_refine_ls_hydrogen_treatment riding
_refine_ls_matrix_type full
_refine_ls_number_parameters 244
_refine_ls_number_reflns 4335
_refine_ls_number_restraints 0
_refine_ls_restrained_S_all 1.100
_refine_ls_R_factor_all 0.0326
_refine_ls_R_factor_gt 0.0290
_refine_ls_shift/su_max 0.003
_refine_ls_shift/su_mean 0.000
_refine_ls_structure_factor_coef Fsqd
_refine_ls_weighting_details 'calc w=1/[\s^2^(Fo^2^)+(0.0324P)^2^+2.4614P] where P=(Fo^2^+2Fc^2^)/3'
_refine_ls_weighting_scheme calc
_refine_ls_wR_factor_gt 0.0741
_refine_ls_wR_factor_ref 0.0790
_reflns_number_gt 3956
_reflns_number_total 4335
_reflns_threshold_expression >2sigma(I)
_cod_data_source_file om5b00953_si_002.cif
_cod_data_source_block 2
_cod_depositor_comments
;
The following automatic conversions were performed:

data item '_symmetry_cell_setting' value 'Monoclinic' was changed to
'monoclinic' in accordance with the
/home/saulius/struct/COD-crude-data/automatic-downloads/DataCite-retrospective/ACS/depositions/lib/dictionaries/cif_core.dic
dictionary named 'cif_core.dic' version 2.4.2 last updated on
2011-04-26.

Automatic conversion script
Id: cif_fix_values 6909 2019-04-08 15:41:33Z antanas 
;
_cod_original_sg_symbol_H-M P2(1)/c
_cod_database_code 4088234

loop_
_symmetry_equiv_pos_as_xyz
'x, y, z'
'-x, y+1/2, -z+1/2'
'-x, -y, -z'
'x, -y-1/2, z-1/2'

loop_
_atom_site_label
_atom_site_type_symbol
_atom_site_fract_x
_atom_site_fract_y
_atom_site_fract_z
_atom_site_U_iso_or_equiv
_atom_site_adp_type
_atom_site_occupancy
_atom_site_symmetry_multiplicity
_atom_site_calc_flag
_atom_site_refinement_flags
Ta1 Ta 0.730018(11) 0.795281(15) 0.974066(8) 0.02601(9) Uani 1 1 d .
Si1 Si 0.83992(10) 1.10185(12) 1.15461(6) 0.0391(3) Uani 1 1 d .
C1 C 0.6381(3) 0.7847(4) 0.8507(2) 0.0337(10) Uani 1 1 d .
C2 C 0.5945(3) 0.9185(5) 0.8837(2) 0.0364(9) Uani 1 1 d .
H2 H 0.5272 0.9112 0.9092 0.044 Uiso 1 1 calc R
C11 C 0.5823(4) 0.6426(5) 0.8516(3) 0.0498(12) Uani 1 1 d .
H11A H 0.5324 0.6497 0.8827 0.060 Uiso 1 1 calc R
H11B H 0.5473 0.6212 0.8040 0.060 Uiso 1 1 calc R
C12 C 0.6545(4) 0.5262(5) 0.8768(3) 0.0556(13) Uani 1 1 d .
H12A H 0.7028 0.5171 0.8446 0.067 Uiso 1 1 calc R
H12B H 0.6178 0.4381 0.8761 0.067 Uiso 1 1 calc R
C13 C 0.8059(4) 0.4695(5) 0.9588(3) 0.0566(13) Uani 1 1 d .
H13A H 0.7904 0.3722 0.9485 0.085 Uiso 1 1 calc R
H13B H 0.8415 0.4782 1.0067 0.085 Uiso 1 1 calc R
H13C H 0.8472 0.5048 0.9263 0.085 Uiso 1 1 calc R
C14 C 0.6509(5) 0.4912(6) 1.0031(3) 0.0684(16) Uani 1 1 d .
H14A H 0.6419 0.3920 0.9944 0.103 Uiso 1 1 calc R
H14B H 0.5862 0.5363 0.9979 0.103 Uiso 1 1 calc R
H14C H 0.6866 0.5058 1.0506 0.103 Uiso 1 1 calc R
C15 C 0.5973(4) 0.8086(5) 1.0264(3) 0.0463(12) Uani 1 1 d .
H15A H 0.6125 0.7673 1.0729 0.069 Uiso 1 1 calc R
H15B H 0.5421 0.7588 0.9986 0.069 Uiso 1 1 calc R
H15C H 0.5789 0.9057 1.0305 0.069 Uiso 1 1 calc R
C16 C 0.8577(3) 0.7456(4) 1.0568(2) 0.0333(9) Uani 1 1 d .
C17 C 0.9621(4) 0.7248(5) 1.0382(3) 0.0521(13) Uani 1 1 d .
H17A H 1.0091 0.7038 1.0807 0.078 Uiso 1 1 calc R
H17B H 0.9827 0.8093 1.0170 0.078 Uiso 1 1 calc R
H17C H 0.9606 0.6481 1.0052 0.078 Uiso 1 1 calc R
C18 C 0.8481(5) 0.6794(5) 1.1282(3) 0.0547(14) Uani 1 1 d .
H18A H 0.9140 0.6671 1.1560 0.082 Uiso 1 1 calc R
H18B H 0.8154 0.5895 1.1204 0.082 Uiso 1 1 calc R
H18C H 0.8089 0.7400 1.1533 0.082 Uiso 1 1 calc R
C19 C 0.8739(3) 1.0154(4) 1.0725(2) 0.0365(9) Uani 1 1 d .
H19A H 0.8634 1.0839 1.0342 0.044 Uiso 1 1 calc R
H19B H 0.9455 0.9940 1.0820 0.044 Uiso 1 1 calc R
C20 C 0.7008(4) 1.1225(8) 1.1431(4) 0.082(2) Uani 1 1 d .
H20A H 0.6831 1.1662 1.1848 0.123 Uiso 1 1 calc R
H20B H 0.6693 1.0316 1.1364 0.123 Uiso 1 1 calc R
H20C H 0.6780 1.1805 1.1023 0.123 Uiso 1 1 calc R
C21 C 0.9058(6) 1.2750(6) 1.1591(4) 0.077(2) Uani 1 1 d .
H21A H 0.8922 1.3266 1.1997 0.116 Uiso 1 1 calc R
H21B H 0.8820 1.3277 1.1166 0.116 Uiso 1 1 calc R
H21C H 0.9771 1.2599 1.1632 0.116 Uiso 1 1 calc R
C22 C 0.8855(5) 1.0038(6) 1.2382(3) 0.0680(16) Uani 1 1 d .
H22A H 0.8654 1.0527 1.2776 0.102 Uiso 1 1 calc R
H22B H 0.9577 0.9971 1.2453 0.102 Uiso 1 1 calc R
H22C H 0.8569 0.9108 1.2348 0.102 Uiso 1 1 calc R
N1 N 0.7101(3) 0.5527(4) 0.9510(2) 0.0452(9) Uani 1 1 d .
N2 N 0.8207(2) 0.8881(3) 1.04714(16) 0.0292(7) Uani 1 1 d .
B3 B 0.6847(4) 1.0311(5) 0.9167(3) 0.0371(11) Uani 1 1 d .
H3 H 0.6800 1.0999 0.9625 0.045 Uiso 1 1 calc R
B4 B 0.7990(4) 0.9619(5) 0.8972(2) 0.0325(10) Uani 1 1 d .
H4 H 0.8733 0.9886 0.9280 0.039 Uiso 1 1 calc R
B5 B 0.7646(4) 0.7985(4) 0.8561(3) 0.0307(10) Uani 1 1 d .
H5 H 0.8165 0.7083 0.8593 0.037 Uiso 1 1 calc R
B6 B 0.5710(4) 0.9048(6) 0.7931(3) 0.0439(12) Uani 1 1 d .
H6 H 0.4969 0.8861 0.7601 0.053 Uiso 1 1 calc R
B7 B 0.6029(4) 1.0671(6) 0.8346(3) 0.0470(13) Uani 1 1 d .
H7 H 0.5491 1.1553 0.8283 0.056 Uiso 1 1 calc R
B8 B 0.7338(4) 1.0941(5) 0.8415(3) 0.0436(12) Uani 1 1 d .
H8 H 0.7654 1.2007 0.8395 0.052 Uiso 1 1 calc R
B9 B 0.7842(4) 0.9452(5) 0.8028(2) 0.0403(11) Uani 1 1 d .
H9 H 0.8492 0.9531 0.7749 0.048 Uiso 1 1 calc R
B10 B 0.6826(4) 0.8268(6) 0.7741(3) 0.0424(12) Uani 1 1 d .
H10 H 0.6811 0.7558 0.7283 0.051 Uiso 1 1 calc R
B11 B 0.6647(4) 1.0114(6) 0.7642(3) 0.0455(12) Uani 1 1 d .
H11 H 0.6527 1.0627 0.7117 0.055 Uiso 1 1 calc R

loop_
_atom_site_aniso_label
_atom_site_aniso_U_11
_atom_site_aniso_U_22
_atom_site_aniso_U_33
_atom_site_aniso_U_23
_atom_site_aniso_U_13
_atom_site_aniso_U_12
Ta1 0.02351(13) 0.02296(12) 0.03214(12) 0.00018(5) 0.00634(8) -0.00148(5)
Si1 0.0435(7) 0.0340(6) 0.0381(6) -0.0054(5) 0.0023(5) -0.0011(5)
C1 0.030(2) 0.034(2) 0.035(2) -0.0028(15) -0.0020(18) -0.0030(16)
C2 0.030(2) 0.040(2) 0.038(2) 0.0011(17) 0.0032(17) 0.0096(18)
C11 0.049(3) 0.040(3) 0.056(3) -0.009(2) -0.003(2) -0.017(2)
C12 0.060(3) 0.041(3) 0.061(3) -0.007(2) -0.004(2) -0.011(2)
C13 0.068(4) 0.035(2) 0.065(3) -0.005(2) 0.006(3) 0.012(2)
C14 0.074(4) 0.040(3) 0.096(4) 0.014(3) 0.030(3) -0.010(3)
C15 0.035(3) 0.061(3) 0.046(3) 0.000(2) 0.015(2) -0.005(2)
C16 0.038(2) 0.0248(18) 0.038(2) 0.0016(17) 0.0079(18) 0.0006(19)
C17 0.036(3) 0.049(3) 0.068(3) -0.010(2) -0.001(2) 0.011(2)
C18 0.085(4) 0.033(2) 0.042(3) 0.012(2) 0.002(3) 0.007(3)
C19 0.039(2) 0.032(2) 0.038(2) -0.0023(17) 0.0058(18) -0.0076(18)
C20 0.055(4) 0.101(5) 0.091(4) -0.041(4) 0.015(3) 0.018(3)
C21 0.120(6) 0.042(3) 0.071(4) -0.016(3) 0.015(4) -0.023(3)
C22 0.096(5) 0.062(3) 0.045(3) 0.005(2) 0.009(3) -0.003(3)
N1 0.049(2) 0.033(2) 0.051(2) 0.0057(17) 0.0006(18) -0.0040(17)
N2 0.0306(18) 0.0287(17) 0.0292(15) 0.0005(13) 0.0072(13) 0.0005(14)
B3 0.044(3) 0.030(2) 0.037(2) -0.0025(19) 0.007(2) 0.009(2)
B4 0.036(3) 0.030(2) 0.033(2) -0.0002(17) 0.0085(19) -0.0063(19)
B5 0.028(3) 0.034(2) 0.031(2) -0.0020(16) 0.0079(19) 0.0002(17)
B6 0.041(3) 0.046(3) 0.040(3) 0.001(2) -0.009(2) 0.006(2)
B7 0.049(3) 0.040(3) 0.050(3) 0.011(2) 0.002(2) 0.014(2)
B8 0.055(3) 0.034(3) 0.042(3) 0.006(2) 0.007(2) -0.003(2)
B9 0.046(3) 0.043(3) 0.034(2) 0.004(2) 0.012(2) -0.003(2)
B10 0.044(3) 0.049(3) 0.034(2) -0.002(2) 0.003(2) 0.002(2)
B11 0.053(3) 0.047(3) 0.034(2) 0.005(2) 0.001(2) 0.005(2)

loop_
_atom_type_symbol
_atom_type_description
_atom_type_scat_dispersion_real
_atom_type_scat_dispersion_imag
_atom_type_scat_source
C C 0.0033 0.0016 'International Tables Vol C Tables 4.2.6.8 and 6.1.1.4'
H H 0.0000 0.0000 'International Tables Vol C Tables 4.2.6.8 and 6.1.1.4'
B B 0.0013 0.0007 'International Tables Vol C Tables 4.2.6.8 and 6.1.1.4'
N N 0.0061 0.0033 'International Tables Vol C Tables 4.2.6.8 and 6.1.1.4'
Si Si 0.0817 0.0704 'International Tables Vol C Tables 4.2.6.8 and 6.1.1.4'
Ta Ta -0.7052 6.5227 'International Tables Vol C Tables 4.2.6.8 and 6.1.1.4'

loop_
_geom_angle_atom_site_label_1
_geom_angle_atom_site_label_2
_geom_angle_atom_site_label_3
_geom_angle
N2 Ta1 C16 40.68(15)
N2 Ta1 C15 96.40(16)
C16 Ta1 C15 106.68(18)
N2 Ta1 N1 128.92(14)
C16 Ta1 N1 88.53(15)
C15 Ta1 N1 93.80(16)
N2 Ta1 B5 118.89(15)
C16 Ta1 B5 115.61(17)
C15 Ta1 B5 137.37(19)
N1 Ta1 B5 82.48(14)
N2 Ta1 B4 82.97(14)
C16 Ta1 B4 103.96(16)
C15 Ta1 B4 131.05(17)
N1 Ta1 B4 124.36(14)
B5 Ta1 B4 42.97(15)
N2 Ta1 C1 150.63(14)
C16 Ta1 C1 152.65(15)
C15 Ta1 C1 96.89(18)
N1 Ta1 C1 76.04(13)
B5 Ta1 C1 40.88(16)
B4 Ta1 C1 68.59(15)
N2 Ta1 B3 89.11(15)
C16 Ta1 B3 127.57(17)
C15 Ta1 B3 89.42(17)
N1 Ta1 B3 140.99(14)
B5 Ta1 B3 69.47(15)
B4 Ta1 B3 41.70(16)
C1 Ta1 B3 64.99(14)
N2 Ta1 C2 125.03(14)
C16 Ta1 C2 165.39(15)
C15 Ta1 C2 74.81(17)
N1 Ta1 C2 105.96(14)
B5 Ta1 C2 65.73(15)
B4 Ta1 C2 66.52(15)
C1 Ta1 C2 36.35(13)
B3 Ta1 C2 38.04(15)
C22 Si1 C20 109.5(3)
C22 Si1 C21 108.5(3)
C20 Si1 C21 112.0(4)
C22 Si1 C19 113.7(2)
C20 Si1 C19 109.2(2)
C21 Si1 C19 103.9(3)
C11 C1 C2 119.1(4)
C11 C1 B5 123.6(4)
C2 C1 B5 110.6(3)
C11 C1 B10 116.9(4)
C2 C1 B10 111.0(3)
B5 C1 B10 62.8(3)
C11 C1 B6 112.3(4)
C2 C1 B6 62.0(3)
B5 C1 B6 113.6(3)
B10 C1 B6 61.7(3)
C11 C1 Ta1 101.1(3)
C2 C1 Ta1 75.4(2)
B5 C1 Ta1 66.6(2)
B10 C1 Ta1 127.7(3)
B6 C1 Ta1 134.7(3)
C1 C2 B3 111.9(3)
C1 C2 B7 112.6(3)
B3 C2 B7 64.2(3)
C1 C2 B6 63.4(3)
B3 C2 B6 115.6(4)
B7 C2 B6 61.7(3)
C1 C2 Ta1 68.3(2)
B3 C2 Ta1 69.4(2)
B7 C2 Ta1 129.7(3)
B6 C2 Ta1 129.3(3)
C12 C11 C1 110.9(4)
C11 C12 N1 111.9(4)
N2 C16 C17 113.9(4)
N2 C16 C18 114.9(4)
C17 C16 C18 112.1(4)
N2 C16 Ta1 59.46(19)
C17 C16 Ta1 120.5(3)
C18 C16 Ta1 124.1(3)
N2 C19 Si1 117.7(3)
C14 N1 C13 105.9(4)
C14 N1 C12 108.9(4)
C13 N1 C12 106.8(4)
C14 N1 Ta1 108.3(3)
C13 N1 Ta1 115.4(3)
C12 N1 Ta1 111.2(3)
C16 N2 C19 126.9(3)
C16 N2 Ta1 79.9(2)
C19 N2 Ta1 148.3(3)
C2 B3 B4 106.7(3)
C2 B3 B8 104.9(3)
B4 B3 B8 60.1(3)
C2 B3 B7 59.2(3)
B4 B3 B7 108.4(3)
B8 B3 B7 59.2(3)
C2 B3 Ta1 72.6(2)
B4 B3 Ta1 66.8(2)
B8 B3 Ta1 123.5(3)
B7 B3 Ta1 128.1(3)
B5 B4 B3 104.3(3)
B5 B4 B8 106.8(3)
B3 B4 B8 60.3(3)
B5 B4 B9 59.8(3)
B3 B4 B9 107.0(3)
B8 B4 B9 60.0(3)
B5 B4 Ta1 66.4(2)
B3 B4 Ta1 71.5(2)
B8 B4 Ta1 128.1(3)
B9 B4 Ta1 123.9(3)
C1 B5 B4 106.3(3)
C1 B5 B9 105.8(3)
B4 B5 B9 60.6(3)
C1 B5 B10 59.3(3)
B4 B5 B10 109.6(3)
B9 B5 B10 60.4(3)
C1 B5 Ta1 72.6(2)
B4 B5 Ta1 70.6(2)
B9 B5 Ta1 128.8(3)
B10 B5 Ta1 130.2(3)
C2 B6 C1 54.5(2)
C2 B6 B7 59.1(3)
C1 B6 B7 103.4(3)
C2 B6 B10 102.8(3)
C1 B6 B10 58.9(3)
B7 B6 B10 108.0(4)
C2 B6 B11 104.5(4)
C1 B6 B11 104.5(4)
B7 B6 B11 60.4(3)
B10 B6 B11 60.2(3)
C2 B7 B6 59.1(3)
C2 B7 B8 103.7(3)
B6 B7 B8 109.1(4)
C2 B7 B11 104.5(4)
B6 B7 B11 60.4(3)
B8 B7 B11 60.6(3)
C2 B7 B3 56.6(3)
B6 B7 B3 107.1(3)
B8 B7 B3 60.2(3)
B11 B7 B3 107.9(4)
B7 B8 B4 109.1(4)
B7 B8 B9 107.4(4)
B4 B8 B9 60.2(3)
B7 B8 B3 60.6(3)
B4 B8 B3 59.6(3)
B9 B8 B3 106.6(3)
B7 B8 B11 60.0(3)
B4 B8 B11 108.6(3)
B9 B8 B11 59.4(3)
B3 B8 B11 107.7(4)
B11 B9 B5 107.8(4)
B11 B9 B8 60.4(3)
B5 B9 B8 106.5(3)
B11 B9 B10 60.0(3)
B5 B9 B10 60.0(3)
B8 B9 B10 107.6(4)
B11 B9 B4 109.1(3)
B5 B9 B4 59.5(2)
B8 B9 B4 59.9(3)
B10 B9 B4 108.4(3)
C1 B10 B6 59.5(3)
C1 B10 B11 105.0(4)
B6 B10 B11 60.1(3)
C1 B10 B5 57.9(3)
B6 B10 B5 107.8(4)
B11 B10 B5 107.2(4)
C1 B10 B9 104.1(3)
B6 B10 B9 107.9(4)
B11 B10 B9 59.6(3)
B5 B10 B9 59.7(3)
B9 B11 B7 107.5(3)
B9 B11 B6 108.2(4)
B7 B11 B6 59.2(3)
B9 B11 B10 60.4(3)
B7 B11 B10 106.7(4)
B6 B11 B10 59.7(3)
B9 B11 B8 60.1(3)
B7 B11 B8 59.4(3)
B6 B11 B8 107.1(4)
B10 B11 B8 107.7(4)

loop_
_geom_bond_atom_site_label_1
_geom_bond_atom_site_label_2
_geom_bond_distance
Ta1 N2 1.906(3)
Ta1 C16 2.178(4)
Ta1 C15 2.191(5)
Ta1 N1 2.351(4)
Ta1 B5 2.371(5)
Ta1 B4 2.442(4)
Ta1 C1 2.466(4)
Ta1 B3 2.519(5)
Ta1 C2 2.569(4)
Si1 C22 1.857(5)
Si1 C20 1.858(6)
Si1 C21 1.862(6)
Si1 C19 1.890(4)
C1 C11 1.545(6)
C1 C2 1.574(6)
C1 B5 1.692(7)
C1 B10 1.717(7)
C1 B6 1.728(6)
C2 B3 1.659(7)
C2 B7 1.707(7)
C2 B6 1.707(6)
C11 C12 1.497(7)
C12 N1 1.504(6)
C13 N1 1.496(6)
C14 N1 1.494(6)
C16 N2 1.442(5)
C16 C17 1.518(7)
C16 C18 1.524(6)
C19 N2 1.445(5)
B3 B4 1.768(7)
B3 B8 1.781(7)
B3 B7 1.789(7)
B4 B5 1.764(6)
B4 B8 1.778(7)
B4 B9 1.784(6)
B5 B9 1.769(6)
B5 B10 1.775(7)
B6 B7 1.751(8)
B6 B10 1.765(8)
B6 B11 1.773(8)
B7 B8 1.763(8)
B7 B11 1.773(8)
B8 B9 1.779(7)
B8 B11 1.785(7)
B9 B11 1.767(8)
B9 B10 1.782(8)
B10 B11 1.774(8)
